data_4122968
loop_
_publ_author_name
'Lu, Kuangda'
'He, Chunbai'
'Lin, Wenbin'

_publ_section_title
;
 Nanoscale Metal-Organic Framework for Highly Effective Photodynamic
 Therapy of Resistant Head and Neck Cancer.
;
_journal_name_full 'Journal of the American Chemical Society'
_journal_page_first 141119074725009
_journal_paper_doi 10.1021/ja508679h
_journal_year 2014
_chemical_formula_sum 'C276 H160 N24 O32 Zn6 Zr6'
_chemical_formula_weight 5263.82
_chemical_name_systematic
; 
 ? 
;
_space_group_IT_number 225
_symmetry_cell_setting cubic
_symmetry_space_group_name_Hall '-F 4 2 3'
_symmetry_space_group_name_H-M 'F m -3 m'
_atom_sites_solution_hydrogens geom
_atom_sites_solution_primary direct
_atom_sites_solution_secondary difmap
_audit_creation_method SHELXL-97
_cell_angle_alpha 90.00
_cell_angle_beta 90.00
_cell_angle_gamma 90.00
_cell_formula_units_Z 4
_cell_length_a 38.758(2)
_cell_length_b 38.758(2)
_cell_length_c 38.758(2)
_cell_measurement_temperature 293(2)
_cell_volume 58222(5)
_computing_structure_refinement 'SHELXL-97 (Sheldrick, 2008)'
_computing_structure_solution 'SHELXS-97 (Sheldrick, 2008)'
_diffrn_ambient_temperature 293(2)
_diffrn_measured_fraction_theta_full 0.997
_diffrn_measured_fraction_theta_max 0.997
_diffrn_radiation_monochromator graphite
_diffrn_radiation_source synchrotron
_diffrn_radiation_wavelength 0.41328
_diffrn_reflns_av_R_equivalents 0.0936
_diffrn_reflns_av_sigmaI/netI 0.0224
_diffrn_reflns_limit_h_max 41
_diffrn_reflns_limit_h_min -39
_diffrn_reflns_limit_k_max 32
_diffrn_reflns_limit_k_min -42
_diffrn_reflns_limit_l_max 41
_diffrn_reflns_limit_l_min -38
_diffrn_reflns_number 81986
_diffrn_reflns_theta_full 13.00
_diffrn_reflns_theta_max 13.00
_diffrn_reflns_theta_min 1.01
_exptl_absorpt_coefficient_mu 0.223
_exptl_absorpt_correction_T_max 0.7437
_exptl_absorpt_correction_T_min 0.5263
_exptl_absorpt_correction_type multi-scan
_exptl_absorpt_process_details sADABS
_exptl_crystal_colour 'dark red'
_exptl_crystal_density_diffrn 0.600
_exptl_crystal_density_method 'not measured'
_exptl_crystal_F_000 10640
_exptl_crystal_size_max 0.3
_exptl_crystal_size_mid 0.3
_exptl_crystal_size_min 0.3
_refine_diff_density_max 1.784
_refine_diff_density_min -1.175
_refine_diff_density_rms 0.121
_refine_ls_extinction_method none
_refine_ls_goodness_of_fit_ref 2.324
_refine_ls_hydrogen_treatment mixed
_refine_ls_matrix_type full
_refine_ls_number_parameters 59
_refine_ls_number_reflns 1987
_refine_ls_number_restraints 35
_refine_ls_restrained_S_all 2.324
_refine_ls_R_factor_all 0.0940
_refine_ls_R_factor_gt 0.0896
_refine_ls_shift/su_max 0.001
_refine_ls_shift/su_mean 0.000
_refine_ls_structure_factor_coef Fsqd
_refine_ls_weighting_details 'calc w=1/[\s^2^(Fo^2^)+(0.1000P)^2^+0.0000P] where P=(Fo^2^+2Fc^2^)/3'
_refine_ls_weighting_scheme calc
_refine_ls_wR_factor_gt 0.2592
_refine_ls_wR_factor_ref 0.2644
_reflns_number_gt 1875
_reflns_number_total 1987
_reflns_threshold_expression >2sigma(I)
_cod_data_source_file ja508679h_si_001.cif
_cod_data_source_block zrpor_t_sqz4
_cod_depositor_comments
;
The following automatic conversions were performed:

'_exptl_absorpt_correction_type' value 'multiscan' changed to
'multi-scan' according to
/home/saulius/struct/COD-crude-data--automatic-downloads/rss-feeds/ACS/lib/dictionaries/cif_core.dic
dictionary named 'cif_core.dic' version 2.4.2 from 2011-04-26.

Automatic conversion script
Id: cif_fix_values 2935 2014-11-11 08:27:57Z andrius 
;
_cod_original_cell_volume 58224(5)
_cod_database_code 4122968

loop_
_symmetry_equiv_pos_as_xyz
'x, y, z'
'-x, -y, z'
'-x, y, -z'
'x, -y, -z'
'z, x, y'
'z, -x, -y'
'-z, -x, y'
'-z, x, -y'
'y, z, x'
'-y, z, -x'
'y, -z, -x'
'-y, -z, x'
'y, x, -z'
'-y, -x, -z'
'y, -x, z'
'-y, x, z'
'x, z, -y'
'-x, z, y'
'-x, -z, -y'
'x, -z, y'
'z, y, -x'
'z, -y, x'
'-z, y, x'
'-z, -y, -x'
'x, y+1/2, z+1/2'
'-x, -y+1/2, z+1/2'
'-x, y+1/2, -z+1/2'
'x, -y+1/2, -z+1/2'
'z, x+1/2, y+1/2'
'z, -x+1/2, -y+1/2'
'-z, -x+1/2, y+1/2'
'-z, x+1/2, -y+1/2'
'y, z+1/2, x+1/2'
'-y, z+1/2, -x+1/2'
'y, -z+1/2, -x+1/2'
'-y, -z+1/2, x+1/2'
'y, x+1/2, -z+1/2'
'-y, -x+1/2, -z+1/2'
'y, -x+1/2, z+1/2'
'-y, x+1/2, z+1/2'
'x, z+1/2, -y+1/2'
'-x, z+1/2, y+1/2'
'-x, -z+1/2, -y+1/2'
'x, -z+1/2, y+1/2'
'z, y+1/2, -x+1/2'
'z, -y+1/2, x+1/2'
'-z, y+1/2, x+1/2'
'-z, -y+1/2, -x+1/2'
'x+1/2, y, z+1/2'
'-x+1/2, -y, z+1/2'
'-x+1/2, y, -z+1/2'
'x+1/2, -y, -z+1/2'
'z+1/2, x, y+1/2'
'z+1/2, -x, -y+1/2'
'-z+1/2, -x, y+1/2'
'-z+1/2, x, -y+1/2'
'y+1/2, z, x+1/2'
'-y+1/2, z, -x+1/2'
'y+1/2, -z, -x+1/2'
'-y+1/2, -z, x+1/2'
'y+1/2, x, -z+1/2'
'-y+1/2, -x, -z+1/2'
'y+1/2, -x, z+1/2'
'-y+1/2, x, z+1/2'
'x+1/2, z, -y+1/2'
'-x+1/2, z, y+1/2'
'-x+1/2, -z, -y+1/2'
'x+1/2, -z, y+1/2'
'z+1/2, y, -x+1/2'
'z+1/2, -y, x+1/2'
'-z+1/2, y, x+1/2'
'-z+1/2, -y, -x+1/2'
'x+1/2, y+1/2, z'
'-x+1/2, -y+1/2, z'
'-x+1/2, y+1/2, -z'
'x+1/2, -y+1/2, -z'
'z+1/2, x+1/2, y'
'z+1/2, -x+1/2, -y'
'-z+1/2, -x+1/2, y'
'-z+1/2, x+1/2, -y'
'y+1/2, z+1/2, x'
'-y+1/2, z+1/2, -x'
'y+1/2, -z+1/2, -x'
'-y+1/2, -z+1/2, x'
'y+1/2, x+1/2, -z'
'-y+1/2, -x+1/2, -z'
'y+1/2, -x+1/2, z'
'-y+1/2, x+1/2, z'
'x+1/2, z+1/2, -y'
'-x+1/2, z+1/2, y'
'-x+1/2, -z+1/2, -y'
'x+1/2, -z+1/2, y'
'z+1/2, y+1/2, -x'
'z+1/2, -y+1/2, x'
'-z+1/2, y+1/2, x'
'-z+1/2, -y+1/2, -x'
'-x, -y, -z'
'x, y, -z'
'x, -y, z'
'-x, y, z'
'-z, -x, -y'
'-z, x, y'
'z, x, -y'
'z, -x, y'
'-y, -z, -x'
'y, -z, x'
'-y, z, x'
'y, z, -x'
'-y, -x, z'
'y, x, z'
'-y, x, -z'
'y, -x, -z'
'-x, -z, y'
'x, -z, -y'
'x, z, y'
'-x, z, -y'
'-z, -y, x'
'-z, y, -x'
'z, -y, -x'
'z, y, x'
'-x, -y+1/2, -z+1/2'
'x, y+1/2, -z+1/2'
'x, -y+1/2, z+1/2'
'-x, y+1/2, z+1/2'
'-z, -x+1/2, -y+1/2'
'-z, x+1/2, y+1/2'
'z, x+1/2, -y+1/2'
'z, -x+1/2, y+1/2'
'-y, -z+1/2, -x+1/2'
'y, -z+1/2, x+1/2'
'-y, z+1/2, x+1/2'
'y, z+1/2, -x+1/2'
'-y, -x+1/2, z+1/2'
'y, x+1/2, z+1/2'
'-y, x+1/2, -z+1/2'
'y, -x+1/2, -z+1/2'
'-x, -z+1/2, y+1/2'
'x, -z+1/2, -y+1/2'
'x, z+1/2, y+1/2'
'-x, z+1/2, -y+1/2'
'-z, -y+1/2, x+1/2'
'-z, y+1/2, -x+1/2'
'z, -y+1/2, -x+1/2'
'z, y+1/2, x+1/2'
'-x+1/2, -y, -z+1/2'
'x+1/2, y, -z+1/2'
'x+1/2, -y, z+1/2'
'-x+1/2, y, z+1/2'
'-z+1/2, -x, -y+1/2'
'-z+1/2, x, y+1/2'
'z+1/2, x, -y+1/2'
'z+1/2, -x, y+1/2'
'-y+1/2, -z, -x+1/2'
'y+1/2, -z, x+1/2'
'-y+1/2, z, x+1/2'
'y+1/2, z, -x+1/2'
'-y+1/2, -x, z+1/2'
'y+1/2, x, z+1/2'
'-y+1/2, x, -z+1/2'
'y+1/2, -x, -z+1/2'
'-x+1/2, -z, y+1/2'
'x+1/2, -z, -y+1/2'
'x+1/2, z, y+1/2'
'-x+1/2, z, -y+1/2'
'-z+1/2, -y, x+1/2'
'-z+1/2, y, -x+1/2'
'z+1/2, -y, -x+1/2'
'z+1/2, y, x+1/2'
'-x+1/2, -y+1/2, -z'
'x+1/2, y+1/2, -z'
'x+1/2, -y+1/2, z'
'-x+1/2, y+1/2, z'
'-z+1/2, -x+1/2, -y'
'-z+1/2, x+1/2, y'
'z+1/2, x+1/2, -y'
'z+1/2, -x+1/2, y'
'-y+1/2, -z+1/2, -x'
'y+1/2, -z+1/2, x'
'-y+1/2, z+1/2, x'
'y+1/2, z+1/2, -x'
'-y+1/2, -x+1/2, z'
'y+1/2, x+1/2, z'
'-y+1/2, x+1/2, -z'
'y+1/2, -x+1/2, -z'
'-x+1/2, -z+1/2, y'
'x+1/2, -z+1/2, -y'
'x+1/2, z+1/2, y'
'-x+1/2, z+1/2, -y'
'-z+1/2, -y+1/2, x'
'-z+1/2, y+1/2, -x'
'z+1/2, -y+1/2, -x'
'z+1/2, y+1/2, x'

loop_
_atom_site_label
_atom_site_type_symbol
_atom_site_fract_x
_atom_site_fract_y
_atom_site_fract_z
_atom_site_U_iso_or_equiv
_atom_site_adp_type
_atom_site_occupancy
_atom_site_symmetry_multiplicity
_atom_site_calc_flag
_atom_site_refinement_flags
C6 C 0.5000 0.1861(4) 0.1861(4) 0.128(6) Uiso 1 4 d SU
C7 C 0.5320(6) 0.1973(5) 0.1973(5) 0.224(8) Uiso 1 2 d SU
C8 C 0.5658(7) 0.1794(5) 0.1794(5) 0.258(11) Uiso 1 2 d SU
H8 H 0.5680 0.1625 0.1625 0.309 Uiso 1 2 calc SR
C9 C 0.6003(10) 0.2055(6) 0.2055(6) 0.320(13) Uiso 1 2 d SU
H9 H 0.6242 0.2060 0.2060 0.384 Uiso 1 2 calc SR
C10 C 0.5673(8) 0.2278(5) 0.2278(5) 0.247(9) Uiso 1 2 d SU
N11 N 0.5329(6) 0.2223(4) 0.2223(4) 0.222(7) Uiso 1 2 d SU
C12 C 0.5850(11) 0.2500 0.2500 0.292(17) Uiso 1 4 d SDU
C30 C 0.6250(8) 0.2500 0.2500 0.313(17) Uiso 1 4 d SGDU
C25 C 0.6463(16) 0.238(2) 0.2757(14) 0.36(3) Uiso 0.25 1 d PGU
C26 C 0.6808(14) 0.248(3) 0.2768(18) 0.39(3) Uiso 0.25 1 d PGU
C27 C 0.6938(7) 0.270(2) 0.252(3) 0.37(3) Uiso 0.25 1 d PGU
C28 C 0.6724(14) 0.282(3) 0.226(3) 0.31(3) Uiso 0.25 1 d PGU
C29 C 0.6380(12) 0.273(2) 0.225(2) 0.28(2) Uiso 0.25 1 d PGU
Zr58 Zr 0.5000 0.0000 0.064049(17) 0.0134(5) Uani 1 8 d SU
O59 O 0.5000 0.04917(12) 0.09281(11) 0.0500(12) Uani 1 2 d SU
C60 C 0.5000 0.1435(4) 0.0982(4) 0.137(4) Uiso 1 2 d SU
H60 H 0.5000 0.1507 0.0754 0.164 Uiso 1 2 calc SR
C61 C 0.5000 0.1670(4) 0.1280(4) 0.162(5) Uiso 1 2 d SU
H61 H 0.5000 0.1904 0.1227 0.194 Uiso 1 2 calc SR
C62 C 0.5000 0.08222(16) 0.08222(16) 0.053(2) Uani 1 4 d SU
C63 C 0.5000 0.1086(2) 0.1086(2) 0.064(3) Uiso 1 4 d SU
C64 C 0.5000 0.1599(3) 0.1599(3) 0.096(4) Uiso 1 4 d SU
O66 O 0.53140(15) 0.03140(15) 0.03140(15) 0.060(3) Uani 1 6 d SU
Zn67 Zn 0.5000 0.2500 0.2500 0.220(3) Uani 1 8 d SU

loop_
_atom_site_aniso_label
_atom_site_aniso_U_11
_atom_site_aniso_U_22
_atom_site_aniso_U_33
_atom_site_aniso_U_23
_atom_site_aniso_U_13
_atom_site_aniso_U_12
Zr58 0.0173(5) 0.0173(5) 0.0056(6) 0.000 0.000 0.000
O59 0.062(3) 0.048(3) 0.041(3) -0.024(2) 0.000 0.000
C62 0.076(7) 0.041(3) 0.041(3) -0.017(4) 0.000 0.000
O66 0.060(3) 0.060(3) 0.060(3) 0.042(3) 0.042(3) 0.042(3)
Zn67 0.271(5) 0.195(3) 0.195(3) -0.165(4) 0.000 0.000

loop_
_atom_type_symbol
_atom_type_description
_atom_type_scat_dispersion_real
_atom_type_scat_dispersion_imag
_atom_type_scat_source
C C -0.0001 0.0005 'International Tables Vol C Tables 4.2.6.8 and 6.1.1.4'
H H 0.0000 0.0000 'International Tables Vol C Tables 4.2.6.8 and 6.1.1.4'
Zn Zn 0.2605 0.5371 'International Tables Vol C Tables 4.2.6.8 and 6.1.1.4'
N N 0.0005 0.0010 'International Tables Vol C Tables 4.2.6.8 and 6.1.1.4'
O O 0.0017 0.0018 'International Tables Vol C Tables 4.2.6.8 and 6.1.1.4'
Zr Zr 0.1629 1.5746 'International Tables Vol C Tables 4.2.6.8 and 6.1.1.4'

loop_
_geom_angle_atom_site_label_1
_geom_angle_atom_site_label_2
_geom_angle_atom_site_label_3
_geom_angle
_geom_angle_site_symmetry_1
_geom_angle_site_symmetry_3
C7 C6 C7 127(3) 100_655 .
C7 C6 C64 116.3(15) 100_655 .
C7 C6 C64 116.3(15) . .
C6 C7 N11 118(3) . .
C6 C7 C8 117(2) . .
N11 C7 C8 125(2) . .
C7 C8 C9 96(2) . .
C10 C9 C8 91(2) . .
N11 C10 C12 132(3) . .
N11 C10 C9 123(3) . .
C12 C10 C9 104(3) . .
C10 N11 C7 104(2) . .
C10 N11 Zn67 117.3(19) . .
C7 N11 Zn67 139(2) . .
C10 C12 C10 121(4) 28 .
C10 C12 C30 119(2) 28 .
C10 C12 C30 119(2) . .
C25 C30 C25 31(8) 28 115
C25 C30 C25 98(3) 28 138
C25 C30 C25 106.3(16) 115 138
C25 C30 C25 106.3(16) 28 .
C25 C30 C25 98(2) 115 .
C25 C30 C25 31(7) 138 .
C25 C30 C29 21(7) 28 .
C25 C30 C29 25(2) 115 .
C25 C30 C29 118.3(15) 138 .
C25 C30 C29 120.1 . .
C25 C30 C29 25.1(17) 28 138
C25 C30 C29 21(5) 115 138
C25 C30 C29 120.0(19) 138 138
C25 C30 C29 118(3) . 138
C29 C30 C29 6(10) . 138
C25 C30 C29 118(4) 28 115
C25 C30 C29 120(2) 115 115
C25 C30 C29 21(4) 138 115
C25 C30 C29 25.1(4) . 115
C29 C30 C29 137.4(7) . 115
C29 C30 C29 137.9(6) 138 115
C25 C30 C29 120.0(13) 28 28
C25 C30 C29 118(2) 115 28
C25 C30 C29 25.1(17) 138 28
C25 C30 C29 21(6) . 28
C29 C30 C29 137.9(6) . 28
C29 C30 C29 137.4(7) 138 28
C29 C30 C29 6(9) 115 28
C25 C30 C12 126.9(6) 28 .
C25 C30 C12 126.9(18) 115 .
C25 C30 C12 127(3) 138 .
C25 C30 C12 127(2) . .
C29 C30 C12 111(2) . .
C29 C30 C12 111(2) 138 .
C29 C30 C12 111.1(17) 115 .
C29 C30 C12 111.1(17) 28 .
C29 C25 C29 11(10) 28 115
C29 C25 C25 55(10) 28 138
C29 C25 C25 44(2) 115 138
C29 C25 C26 145(10) 28 .
C29 C25 C26 138.4(10) 115 .
C25 C25 C26 102.5 138 .
C29 C25 C30 82(6) 28 .
C29 C25 C30 79(4) 115 .
C25 C25 C30 74.6 138 .
C26 C25 C30 120.2 . .
C29 C25 C28 92(10) 28 28
C29 C25 C28 85(8) 115 28
C25 C25 C28 62(10) 138 28
C26 C25 C28 54(7) . 28
C30 C25 C28 130(10) . 28
C29 C25 C26 103(10) 28 138
C29 C25 C26 93(4) 115 138
C25 C25 C26 53(4) 138 138
C26 C25 C26 50(4) . 138
C30 C25 C26 102(2) . 138
C28 C25 C26 32(9) 28 138
C28 C26 C26 42(10) 28 138
C28 C26 C29 49(3) 28 28
C26 C26 C29 71(7) 138 28
C28 C26 C25 58(2) 28 .
C26 C26 C25 77.5 138 .
C29 C26 C25 9(5) 28 .
C28 C26 C27 129(10) 28 .
C26 C26 C27 87.2 138 .
C29 C26 C27 125(2) 28 .
C25 C26 C27 120.0 . .
C28 C26 C29 46(2) 28 115
C26 C26 C29 66.97(17) 138 115
C29 C26 C29 4(7) 28 115
C25 C26 C29 12.3(6) . 115
C27 C26 C29 123.3(13) . 115
C28 C26 C27 117(10) 28 115
C26 C26 C27 83.5(13) 138 115
C29 C26 C27 151(9) 28 115
C25 C26 C27 152(10) . 115
C27 C26 C27 37(10) . 115
C29 C26 C27 147(7) 115 115
C28 C26 C27 89(10) 28 138
C26 C26 C27 48(3) 138 138
C29 C26 C27 102(5) 28 138
C25 C26 C27 103.4(15) . 138
C27 C26 C27 40(3) . 138
C29 C26 C27 99.0(19) 115 138
C27 C26 C27 49(10) 115 138
C28 C26 C25 42(6) 28 138
C26 C26 C25 53(5) 138 138
C29 C26 C25 19.2(19) 28 138
C25 C26 C25 25(5) . 138
C27 C26 C25 112.7(19) . 138
C29 C26 C25 15(4) 115 138
C27 C26 C25 132(6) 115 138
C27 C26 C25 84(3) 138 138
C28 C26 C27 64(8) 28 28
C26 C26 C27 25(5) 138 28
C29 C26 C27 95(7) 28 28
C25 C26 C27 101(2) . 28
C27 C26 C27 68(9) . 28
C29 C26 C27 91(3) 115 28
C27 C26 C27 58(4) 115 28
C27 C26 C27 31(9) 138 28
C25 C26 C27 76(6) 138 28
C27 C27 C27 90.0 115 138
C27 C27 C27 51(9) 115 28
C27 C27 C27 39(9) 138 28
C27 C27 C28 30(5) 115 28
C27 C27 C28 69(7) 138 28
C27 C27 C28 34(4) 28 28
C27 C27 C26 21.5 115 .
C27 C27 C26 92.8 138 .
C27 C27 C26 56(8) 28 .
C28 C27 C26 24(7) 28 .
C27 C27 C28 139.13(6) 115 .
C27 C27 C28 74.8 138 .
C27 C27 C28 106(7) 28 .
C28 C27 C28 110(4) 28 .
C26 C27 C28 119.9 . .
C27 C27 C26 121(10) 115 115
C27 C27 C26 96.5(10) 138 115
C27 C27 C26 115(8) 28 115
C28 C27 C26 101(10) 28 115
C26 C27 C26 100(10) . 115
C28 C27 C26 30(10) . 115
C27 C27 C26 47(3) 115 138
C27 C27 C26 48(4) 138 138
C27 C27 C26 17(2) 28 138
C28 C27 C26 22(4) 28 138
C26 C27 C26 45(4) . 138
C28 C27 C26 100.5(19) . 138
C26 C27 C26 102(10) 115 138
C27 C27 C26 103(10) 115 28
C27 C27 C26 25(7) 138 28
C27 C27 C26 56(4) 28 28
C28 C27 C26 75(6) 28 28
C26 C27 C26 97(9) . 28
C28 C27 C26 52(9) . 28
C26 C27 C26 72(7) 115 28
C26 C27 C26 56(9) 138 28
C26 C28 C26 76(10) 28 115
C26 C28 C27 27(5) 28 28
C26 C28 C27 49(7) 115 28
C26 C28 C27 58(7) 28 115
C26 C28 C27 19(5) 115 115
C27 C28 C27 30(4) 28 115
C26 C28 C27 20(2) 28 138
C26 C28 C27 62(6) 115 138
C27 C28 C27 18(5) 28 138
C27 C28 C27 44(4) 115 138
C26 C28 C29 89(3) 28 .
C26 C28 C29 108(5) 115 .
C27 C28 C29 96.6(16) 28 .
C27 C28 C29 104(2) 115 .
C27 C28 C29 106.0(18) 138 .
C26 C28 C27 65(5) 28 .
C26 C28 C27 18.8(3) 115 .
C27 C28 C27 39(3) 28 .
C27 C28 C27 17(2) 115 .
C27 C28 C27 47(4) 138 .
C29 C28 C27 120.4 . .
C26 C28 C29 94(10) 28 138
C26 C28 C29 105(8) 115 138
C27 C28 C29 99(5) 28 138
C27 C28 C29 103(3) 115 138
C27 C28 C29 110(7) 138 138
C29 C28 C29 6(10) . 138
C27 C28 C29 119(2) . 138
C26 C28 C25 68(10) 28 28
C26 C28 C25 101(9) 115 28
C27 C28 C25 77(6) 28 28
C27 C28 C25 91(5) 115 28
C27 C28 C25 85(8) 138 28
C29 C28 C25 22(7) . 28
C27 C28 C25 108(4) . 28
C29 C28 C25 26.1(15) 138 28
C26 C28 C25 93(6) 28 115
C26 C28 C25 85(8) 115 115
C27 C28 C25 89(5) 28 115
C27 C28 C25 85(6) 115 115
C27 C28 C25 104(3) 138 115
C29 C28 C25 25(2) . 115
C27 C28 C25 100(4) . 115
C29 C28 C25 21(5) 138 115
C25 C28 C25 35(7) 28 115
C25 C29 C29 125(10) 28 138
C25 C29 C25 82(10) 28 115
C29 C29 C25 44(3) 138 115
C25 C29 C26 25(8) 28 28
C29 C29 C26 109(4) 138 28
C25 C29 C26 68(5) 115 28
C25 C29 C28 67(10) 28 .
C29 C29 C28 77.2 138 .
C25 C29 C28 53(4) 115 .
C26 C29 C28 41(7) 28 .
C25 C29 C30 77(7) 28 .
C29 C29 C30 87.20(6) 138 .
C25 C29 C30 76(7) 115 .
C26 C29 C30 95(7) 28 .
C28 C29 C30 119.5 . .
C25 C29 C26 62(10) 28 115
C29 C29 C26 66.9(6) 138 115
C25 C29 C26 29.3(8) 115 115
C26 C29 C26 42(5) 28 115
C28 C29 C26 28(5) . 115
C30 C29 C26 93(6) . 115
O66 Zr58 O66 107.4(5) . 2_655
O66 Zr58 O66 69.5(3) . 100_655
O66 Zr58 O66 69.5(3) 2_655 100_655
O66 Zr58 O66 69.5(3) . 99
O66 Zr58 O66 69.5(3) 2_655 99
O66 Zr58 O66 107.4(5) 100_655 99
O66 Zr58 O59 78.9(2) . 182_545
O66 Zr58 O59 142.26(5) 2_655 182_545
O66 Zr58 O59 142.26(5) 100_655 182_545
O66 Zr58 O59 78.9(2) 99 182_545
O66 Zr58 O59 142.26(5) . 181
O66 Zr58 O59 78.9(2) 2_655 181
O66 Zr58 O59 78.9(2) 100_655 181
O66 Zr58 O59 142.26(5) 99 181
O59 Zr58 O59 119.3(3) 182_545 181
O66 Zr58 O59 142.26(5) . 2_655
O66 Zr58 O59 78.9(2) 2_655 2_655
O66 Zr58 O59 142.26(5) 100_655 2_655
O66 Zr58 O59 78.9(2) 99 2_655
O59 Zr58 O59 75.23(11) 182_545 2_655
O59 Zr58 O59 75.23(11) 181 2_655
O66 Zr58 O59 78.9(2) . .
O66 Zr58 O59 142.26(5) 2_655 .
O66 Zr58 O59 78.9(2) 100_655 .
O66 Zr58 O59 142.26(5) 99 .
O59 Zr58 O59 75.23(11) 182_545 .
O59 Zr58 O59 75.23(11) 181 .
O59 Zr58 O59 119.3(3) 2_655 .
O66 Zr58 Zr58 89.1(2) . 173
O66 Zr58 Zr58 34.75(12) 2_655 173
O66 Zr58 Zr58 34.75(12) 100_655 173
O66 Zr58 Zr58 89.1(2) 99 173
O59 Zr58 Zr58 165.33(13) 182_545 173
O59 Zr58 Zr58 75.33(13) 181 173
O59 Zr58 Zr58 110.92(8) 2_655 173
O59 Zr58 Zr58 110.92(8) . 173
O66 Zr58 Zr58 89.1(2) . 153
O66 Zr58 Zr58 34.75(12) 2_655 153
O66 Zr58 Zr58 89.1(2) 100_655 153
O66 Zr58 Zr58 34.75(12) 99 153
O59 Zr58 Zr58 110.92(8) 182_545 153
O59 Zr58 Zr58 110.92(8) 181 153
O59 Zr58 Zr58 75.33(13) 2_655 153
O59 Zr58 Zr58 165.33(13) . 153
Zr58 Zr58 Zr58 60.0 173 153
O66 Zr58 Zr58 34.74(12) . 77_545
O66 Zr58 Zr58 89.1(2) 2_655 77_545
O66 Zr58 Zr58 89.1(2) 100_655 77_545
O66 Zr58 Zr58 34.75(12) 99 77_545
O59 Zr58 Zr58 75.33(13) 182_545 77_545
O59 Zr58 Zr58 165.33(13) 181 77_545
O59 Zr58 Zr58 110.92(8) 2_655 77_545
O59 Zr58 Zr58 110.92(8) . 77_545
Zr58 Zr58 Zr58 90.0 173 77_545
Zr58 Zr58 Zr58 60.0 153 77_545
O66 Zr58 Zr58 34.74(12) . 57_554
O66 Zr58 Zr58 89.1(2) 2_655 57_554
O66 Zr58 Zr58 34.75(12) 100_655 57_554
O66 Zr58 Zr58 89.1(2) 99 57_554
O59 Zr58 Zr58 110.92(8) 182_545 57_554
O59 Zr58 Zr58 110.92(8) 181 57_554
O59 Zr58 Zr58 165.33(13) 2_655 57_554
O59 Zr58 Zr58 75.32(13) . 57_554
Zr58 Zr58 Zr58 60.0 173 57_554
Zr58 Zr58 Zr58 90.0 153 57_554
Zr58 Zr58 Zr58 60.0 77_545 57_554
C62 O59 Zr58 131.9(4) . .
C63 C60 C61 111.8(14) . .
C64 C61 C60 129.0(17) . .
O59 C62 O59 125.5(7) . 18_655
O59 C62 C63 117.2(4) . .
O59 C62 C63 117.2(4) 18_655 .
C60 C63 C60 123.0(15) 18_655 .
C60 C63 C62 118.5(8) 18_655 .
C60 C63 C62 118.5(8) . .
C61 C64 C61 115(2) 18_655 .
C61 C64 C6 122.4(11) 18_655 .
C61 C64 C6 122.4(11) . .
Zr58 O66 Zr58 110.5(2) . 77_545
Zr58 O66 Zr58 110.5(2) . 57_554
Zr58 O66 Zr58 110.5(2) 77_545 57_554
N11 Zn67 N11 180.0(18) 100_655 28
N11 Zn67 N11 100.0(13) 100_655 121_655
N11 Zn67 N11 80.0(13) 28 121_655
N11 Zn67 N11 80.0(13) 100_655 .
N11 Zn67 N11 100.0(13) 28 .
N11 Zn67 N11 179.993(5) 121_655 .

loop_
_geom_bond_atom_site_label_1
_geom_bond_atom_site_label_2
_geom_bond_distance
_geom_bond_site_symmetry_2
C6 C7 1.38(2) 100_655
C6 C7 1.38(2) .
C6 C64 1.44(2) .
C7 N11 1.37(2) .
C7 C8 1.64(3) .
C8 C9 1.96(4) .
C9 C10 1.77(3) .
C10 N11 1.37(3) .
C10 C12 1.40(3) .
N11 Zn67 1.98(2) .
C12 C10 1.40(3) 28
C12 C30 1.55(3) .
C30 C25 1.38(5) 28
C30 C25 1.38(6) 115
C30 C25 1.38(5) 138
C30 C25 1.3799 .
C30 C29 1.3994 .
C30 C29 1.400(12) 138
C30 C29 1.40(4) 115
C30 C29 1.40(4) 28
C25 C29 0.51(14) 28
C25 C29 0.60(2) 115
C25 C25 0.73(19) 138
C25 C26 1.3900 .
C25 C28 1.28(12) 28
C25 C26 1.71(10) 138
C26 C28 1.21(19) 28
C26 C26 1.34(16) 138
C26 C29 1.83(8) 28
C26 C27 1.3900 .
C26 C29 1.885(12) 115
C26 C27 0.60(12) 115
C26 C27 1.88(9) 138
C26 C25 1.71(11) 138
C26 C27 1.40(15) 28
C27 C27 1.0(2) 115
C27 C27 1.20(13) 138
C27 C27 1.55(16) 28
C27 C28 2.35(14) 28
C27 C28 1.3840 .
C27 C26 0.60(10) 115
C27 C26 1.88(11) 138
C27 C26 1.40(13) 28
C28 C26 1.2(2) 28
C28 C26 0.92(16) 115
C28 C27 2.3(2) 28
C28 C27 2.2(2) 115
C28 C27 1.58(7) 138
C28 C29 1.3909 .
C28 C29 1.37(3) 138
C28 C25 1.28(12) 28
C28 C25 1.13(4) 115
C29 C25 0.51(15) 28
C29 C29 0.1(2) 138
C29 C25 0.60(4) 115
C29 C26 1.84(11) 28
C29 C26 1.89(5) 115
Zr58 O66 2.136(3) .
Zr58 O66 2.136(3) 2_655
Zr58 O66 2.136(3) 100_655
Zr58 O66 2.136(3) 99
Zr58 O59 2.208(4) 182_545
Zr58 O59 2.208(4) 181
Zr58 O59 2.208(4) 2_655
Zr58 O59 2.208(4) .
Zr58 Zr58 3.5107(10) 173
Zr58 Zr58 3.5107(10) 153
Zr58 Zr58 3.5107(10) 77_545
Zr58 Zr58 3.5107(10) 57_554
O59 C62 1.345(6) .
C60 C63 1.411(15) .
C60 C61 1.472(19) .
C61 C64 1.265(16) .
C62 O59 1.345(6) 18_655
C62 C63 1.445(14) .
C63 C60 1.411(15) 18_655
C64 C61 1.265(16) 18_655
O66 Zr58 2.136(3) 77_545
O66 Zr58 2.136(3) 57_554
Zn67 N11 1.98(2) 100_655
Zn67 N11 1.98(2) 28
Zn67 N11 1.98(2) 121_655
